data_7025097
loop_
_publ_author_name
'Han, Ying-Feng'
'Fei, Yue'
'Jin, Guo-Xin'

_publ_section_title
;
 Self-assembled half-sandwich Ir, Rh-based organometallic molecular boxes
 for reversible trapping of halocarbon molecules.
;
_journal_issue 16
_journal_name_full 'Dalton transactions (Cambridge, England : 2003)'
_journal_page_first 3976
_journal_page_last 3984
_journal_paper_doi 10.1039/b925098k
_journal_volume 39
_journal_year 2010
_chemical_formula_sum 'C90 H90 Cl6 F12 N4 O22 Rh4 S4'
_chemical_formula_weight 2560.24
_chemical_name_systematic
;
?
;
_space_group_IT_number 2
_symmetry_cell_setting triclinic
_symmetry_space_group_name_Hall '-P 1'
_symmetry_space_group_name_H-M 'P -1'
_atom_sites_solution_hydrogens geom
_atom_sites_solution_primary direct
_atom_sites_solution_secondary difmap
_audit_creation_method SHELXL-97
_cell_angle_alpha 66.969(10)
_cell_angle_beta 77.398(11)
_cell_angle_gamma 77.072(11)
_cell_formula_units_Z 1
_cell_length_a 13.101(10)
_cell_length_b 13.368(11)
_cell_length_c 16.793(13)
_cell_measurement_reflns_used 919
_cell_measurement_temperature 293(2)
_cell_measurement_theta_max 21.742
_cell_measurement_theta_min 2.587
_cell_volume 2610(4)
_computing_cell_refinement 'Bruker SMART'
_computing_data_collection 'Bruker SMART'
_computing_data_reduction 'Bruker SHELXTL'
_computing_molecular_graphics 'Bruker SHELXTL'
_computing_publication_material 'Bruker SHELXTL'
_computing_structure_refinement 'SHELXL-97 (Sheldrick, 1997)'
_computing_structure_solution 'SHELXS-97 (Sheldrick, 1990)'
_diffrn_ambient_temperature 293(2)
_diffrn_measured_fraction_theta_full 0.967
_diffrn_measured_fraction_theta_max 0.967
_diffrn_measurement_device_type 'CCD area detector'
_diffrn_measurement_method 'phi and omega scans'
_diffrn_radiation_monochromator graphite
_diffrn_radiation_source 'fine-focus sealed tube'
_diffrn_radiation_type MoK\a
_diffrn_radiation_wavelength 0.71073
_diffrn_reflns_av_R_equivalents 0.0348
_diffrn_reflns_av_sigmaI/netI 0.1339
_diffrn_reflns_limit_h_max 13
_diffrn_reflns_limit_h_min -16
_diffrn_reflns_limit_k_max 13
_diffrn_reflns_limit_k_min -16
_diffrn_reflns_limit_l_max 10
_diffrn_reflns_limit_l_min -20
_diffrn_reflns_number 11799
_diffrn_reflns_theta_full 26.01
_diffrn_reflns_theta_max 26.01
_diffrn_reflns_theta_min 1.61
_diffrn_standards_decay_% 2.71
_exptl_absorpt_coefficient_mu 0.945
_exptl_absorpt_correction_T_max 0.9114
_exptl_absorpt_correction_T_min 0.8951
_exptl_absorpt_correction_type multi-scan
_exptl_absorpt_process_details sadabs
_exptl_crystal_colour red
_exptl_crystal_density_diffrn 1.629
_exptl_crystal_density_method 'not measured'
_exptl_crystal_description prism
_exptl_crystal_F_000 1288
_exptl_crystal_size_max 0.12
_exptl_crystal_size_mid 0.10
_exptl_crystal_size_min 0.10
_refine_diff_density_max 1.099
_refine_diff_density_min -0.744
_refine_diff_density_rms 0.129
_refine_ls_extinction_method none
_refine_ls_goodness_of_fit_ref 0.901
_refine_ls_hydrogen_treatment constr
_refine_ls_matrix_type full
_refine_ls_number_parameters 616
_refine_ls_number_reflns 9933
_refine_ls_number_restraints 21
_refine_ls_restrained_S_all 0.916
_refine_ls_R_factor_all 0.1242
_refine_ls_R_factor_gt 0.0633
_refine_ls_shift/su_max 0.004
_refine_ls_shift/su_mean 0.000
_refine_ls_structure_factor_coef Fsqd
_refine_ls_weighting_details 'calc w=1/[\s^2^(Fo^2^)+(0.0959P)^2^+0.0000P] where P=(Fo^2^+2Fc^2^)/3'
_refine_ls_weighting_scheme calc
_refine_ls_wR_factor_gt 0.1599
_refine_ls_wR_factor_ref 0.1838
_reflns_number_gt 5028
_reflns_number_total 9933
_reflns_threshold_expression >2sigma(I)
_cod_data_source_file b925098k.txt
_cod_data_source_block Complex_3b''''
_cod_depositor_comments
;
The following automatic conversions were performed:

'_symmetry_cell_setting' value 'Triclinic' changed to 'triclinic'
according to /home/saulius/struct/CIF-dictionaries/cif_core.dic
dictionary named 'cif_core.dic' version 2.4.2 from 2011-04-26.

Automatic conversion script
Id: cif_fix_values 1891 2012-01-12 08:04:46Z andrius 
;
_cod_original_sg_symbol_H-M P-1
_cod_database_code 7025097

loop_
_symmetry_equiv_pos_as_xyz
'x, y, z'
'-x, -y, -z'

loop_
_atom_site_label
_atom_site_type_symbol
_atom_site_fract_x
_atom_site_fract_y
_atom_site_fract_z
_atom_site_U_iso_or_equiv
_atom_site_adp_type
_atom_site_occupancy
_atom_site_symmetry_multiplicity
_atom_site_calc_flag
_atom_site_refinement_flags
Rh1 Rh 0.73075(5) 0.54228(5) 0.29113(4) 0.0373(2) Uani 1 1 d .
Rh2 Rh 0.78026(5) 0.79378(5) -0.25918(4) 0.0365(2) Uani 1 1 d .
N1 N 0.8806(5) 0.4507(5) 0.2567(4) 0.0359(15) Uani 1 1 d .
N2 N 1.0730(5) 0.3194(5) 0.2416(4) 0.0381(15) Uani 1 1 d .
O1 O 0.7810(4) 0.6757(4) 0.1891(3) 0.0458(14) Uani 1 1 d .
O2 O 0.6818(4) 0.5062(4) 0.1989(3) 0.0390(13) Uani 1 1 d .
O3 O 0.7132(4) 0.6692(4) -0.1561(3) 0.0437(14) Uani 1 1 d .
O4 O 0.8078(5) 0.8402(4) -0.1638(3) 0.0485(15) Uani 1 1 d .
O5 O 0.6859(6) 0.1882(6) 0.3344(6) 0.100(3) Uani 1 1 d .
O6 O 0.8416(6) 0.0869(6) 0.3985(5) 0.092(2) Uani 1 1 d .
O7 O 0.6850(7) 0.0034(8) 0.4300(5) 0.120(3) Uani 1 1 d .
O8 O 0.2656(9) 0.6192(10) 0.3511(7) 0.188(5) Uiso 1 1 d D
O9 O 0.1263(10) 0.5387(9) 0.3400(8) 0.196(6) Uiso 1 1 d D
O10 O 0.2268(13) 0.6432(13) 0.2065(6) 0.282(9) Uiso 1 1 d D
F1 F 0.7182(7) 0.0284(7) 0.2458(5) 0.123(3) Uani 1 1 d .
F2 F 0.8531(8) 0.1087(9) 0.2182(5) 0.174(5) Uani 1 1 d .
F3 F 0.8556(7) -0.0527(9) 0.2981(8) 0.189(5) Uani 1 1 d .
F4 F 0.1238(13) 0.8341(12) 0.2592(10) 0.308(8) Uiso 1 1 d D
F5 F 0.0541(9) 0.7298(8) 0.3748(7) 0.189(4) Uiso 1 1 d D
F6 F 0.0154(10) 0.7461(10) 0.2548(8) 0.236(5) Uiso 1 1 d D
S1 S 0.7474(2) 0.0829(2) 0.37103(16) 0.0601(6) Uani 1 1 d D
S2 S 0.1981(4) 0.6230(5) 0.2948(3) 0.158(2) Uani 1 1 d D
C1 C 0.7737(6) 0.7077(6) 0.1074(5) 0.040(2) Uani 1 1 d .
C2 C 0.7389(6) 0.6517(6) 0.0649(4) 0.0346(18) Uani 1 1 d .
C3 C 0.6973(6) 0.5529(6) 0.1144(4) 0.0333(17) Uani 1 1 d .
C4 C 0.6642(6) 0.4935(6) 0.0698(5) 0.0369(18) Uani 1 1 d .
C5 C 0.6314(7) 0.3903(7) 0.1159(5) 0.057(3) Uani 1 1 d .
H5 H 0.6271 0.3607 0.1764 0.068 Uiso 1 1 calc R
C6 C 0.6057(9) 0.3328(8) 0.0738(6) 0.077(3) Uani 1 1 d .
H6 H 0.5826 0.2654 0.1056 0.092 Uiso 1 1 calc R
C7 C 0.6144(9) 0.3758(8) -0.0184(6) 0.076(3) Uani 1 1 d .
H7 H 0.5978 0.3361 -0.0473 0.091 Uiso 1 1 calc R
C8 C 0.6463(7) 0.4730(7) -0.0640(5) 0.055(2) Uani 1 1 d .
H8 H 0.6513 0.5005 -0.1246 0.066 Uiso 1 1 calc R
C9 C 0.6727(6) 0.5350(6) -0.0225(5) 0.0380(19) Uani 1 1 d .
C10 C 0.7131(6) 0.6391(6) -0.0734(4) 0.0342(18) Uani 1 1 d .
C11 C 0.7485(6) 0.6958(5) -0.0302(4) 0.0318(17) Uani 1 1 d .
C12 C 0.7877(7) 0.7968(6) -0.0786(5) 0.042(2) Uani 1 1 d .
C13 C 0.8103(7) 0.8600(6) -0.0339(5) 0.048(2) Uani 1 1 d .
C14 C 0.8362(12) 0.9643(9) -0.0800(6) 0.110(5) Uani 1 1 d .
H14 H 0.8377 0.9939 -0.1404 0.132 Uiso 1 1 calc R
C15 C 0.8596(15) 1.0246(10) -0.0393(7) 0.151(8) Uani 1 1 d .
H15 H 0.8807 1.0928 -0.0721 0.181 Uiso 1 1 calc R
C16 C 0.8520(15) 0.9842(11) 0.0521(8) 0.159(8) Uani 1 1 d .
H16 H 0.8630 1.0274 0.0805 0.191 Uiso 1 1 calc R
C17 C 0.8282(11) 0.8797(9) 0.0992(6) 0.105(5) Uani 1 1 d .
H17 H 0.8279 0.8498 0.1594 0.126 Uiso 1 1 calc R
C18 C 0.8044(8) 0.8191(7) 0.0562(5) 0.057(3) Uani 1 1 d .
C19 C 0.8874(6) 0.3495(6) 0.2579(5) 0.043(2) Uani 1 1 d .
H19 H 0.8256 0.3222 0.2642 0.051 Uiso 1 1 calc R
C20 C 0.9825(6) 0.2843(7) 0.2503(5) 0.043(2) Uani 1 1 d .
H20 H 0.9841 0.2140 0.2513 0.052 Uiso 1 1 calc R
C21 C 1.0687(6) 0.4217(7) 0.2349(5) 0.044(2) Uani 1 1 d .
H21 H 1.1309 0.4504 0.2241 0.053 Uiso 1 1 calc R
C22 C 0.9721(7) 0.4865(7) 0.2437(5) 0.047(2) Uani 1 1 d .
H22 H 0.9708 0.5578 0.2405 0.056 Uiso 1 1 calc R
C23 C 0.7527(8) 0.5272(8) 0.4190(5) 0.060(3) Uani 1 1 d .
C24 C 0.6844(9) 0.6275(7) 0.3811(6) 0.061(3) Uani 1 1 d .
C25 C 0.5946(8) 0.6013(8) 0.3629(6) 0.063(3) Uani 1 1 d .
C26 C 0.6040(8) 0.4841(8) 0.3950(5) 0.057(2) Uani 1 1 d .
C27 C 0.7020(8) 0.4402(7) 0.4264(5) 0.052(2) Uani 1 1 d .
C28 C 0.8586(11) 0.5182(11) 0.4454(7) 0.117(5) Uani 1 1 d .
H28A H 0.8915 0.5809 0.4070 0.176 Uiso 1 1 calc R
H28B H 0.9031 0.4522 0.4414 0.176 Uiso 1 1 calc R
H28C H 0.8483 0.5157 0.5044 0.176 Uiso 1 1 calc R
C29 C 0.7086(11) 0.7422(9) 0.3588(7) 0.106(5) Uani 1 1 d .
H29A H 0.6778 0.7670 0.4065 0.159 Uiso 1 1 calc R
H29B H 0.6795 0.7917 0.3070 0.159 Uiso 1 1 calc R
H29C H 0.7839 0.7404 0.3488 0.159 Uiso 1 1 calc R
C30 C 0.5059(10) 0.6829(11) 0.3289(8) 0.134(6) Uani 1 1 d .
H30A H 0.5311 0.7499 0.2895 0.200 Uiso 1 1 calc R
H30B H 0.4568 0.6967 0.3764 0.200 Uiso 1 1 calc R
H30C H 0.4711 0.6561 0.2982 0.200 Uiso 1 1 calc R
C31 C 0.5256(9) 0.4216(10) 0.3859(7) 0.096(4) Uani 1 1 d .
H31A H 0.4733 0.4057 0.4373 0.145 Uiso 1 1 calc R
H31B H 0.5626 0.3540 0.3794 0.145 Uiso 1 1 calc R
H31C H 0.4915 0.4658 0.3355 0.145 Uiso 1 1 calc R
C32 C 0.7405(10) 0.3186(7) 0.4684(6) 0.089(4) Uani 1 1 d .
H32A H 0.7145 0.2945 0.5299 0.134 Uiso 1 1 calc R
H32B H 0.8165 0.3055 0.4598 0.134 Uiso 1 1 calc R
H32C H 0.7149 0.2786 0.4422 0.134 Uiso 1 1 calc R
C33 C 0.7164(9) 0.7982(7) -0.3674(6) 0.059(3) Uani 1 1 d .
C34 C 0.6469(7) 0.8666(8) -0.3266(5) 0.058(3) Uani 1 1 d .
C35 C 0.7007(7) 0.9529(7) -0.3323(5) 0.054(2) Uani 1 1 d .
C36 C 0.8040(7) 0.9325(7) -0.3738(5) 0.053(2) Uani 1 1 d .
C37 C 0.8130(8) 0.8430(8) -0.3992(5) 0.058(3) Uani 1 1 d .
C38 C 0.6899(13) 0.7042(10) -0.3791(8) 0.134(6) Uani 1 1 d .
H38A H 0.6647 0.7285 -0.4342 0.201 Uiso 1 1 calc R
H38B H 0.6357 0.6730 -0.3327 0.201 Uiso 1 1 calc R
H38C H 0.7518 0.6497 -0.3780 0.201 Uiso 1 1 calc R
C39 C 0.5345(8) 0.8554(11) -0.2879(8) 0.122(5) Uani 1 1 d .
H39A H 0.4910 0.8865 -0.3336 0.183 Uiso 1 1 calc R
H39B H 0.5116 0.8936 -0.2476 0.183 Uiso 1 1 calc R
H39C H 0.5283 0.7790 -0.2576 0.183 Uiso 1 1 calc R
C40 C 0.6547(11) 1.0435(9) -0.2978(8) 0.118(5) Uani 1 1 d .
H40A H 0.7109 1.0721 -0.2893 0.177 Uiso 1 1 calc R
H40B H 0.6102 1.0153 -0.2430 0.177 Uiso 1 1 calc R
H40C H 0.6136 1.1011 -0.3389 0.177 Uiso 1 1 calc R
C41 C 0.8866(9) 1.0058(8) -0.3939(7) 0.090(4) Uani 1 1 d .
H41A H 0.9461 0.9858 -0.4325 0.135 Uiso 1 1 calc R
H41B H 0.9093 0.9967 -0.3405 0.135 Uiso 1 1 calc R
H41C H 0.8565 1.0812 -0.4214 0.135 Uiso 1 1 calc R
C42 C 0.9088(9) 0.7988(10) -0.4505(6) 0.102(4) Uani 1 1 d .
H42A H 0.9119 0.7209 -0.4337 0.154 Uiso 1 1 calc R
H42B H 0.9715 0.8132 -0.4388 0.154 Uiso 1 1 calc R
H42C H 0.9040 0.8340 -0.5119 0.154 Uiso 1 1 calc R
C43 C 0.7935(10) 0.0385(11) 0.2796(8) 0.084(3) Uani 1 1 d D
C44 C 0.0969(10) 0.7349(10) 0.2950(9) 0.179(8) Uiso 1 1 d D
O11 O 0.4966(8) 0.1173(7) 0.5296(6) 0.126(3) Uani 1 1 d .
Cl1 Cl 0.5364(6) 0.1458(5) -0.0974(4) 0.239(3) Uani 1 1 d D
Cl2 Cl 0.5382(9) 0.0577(8) 0.0811(5) 0.371(7) Uani 1 1 d D
C45 C 0.5092(17) 0.0347(11) -0.0045(10) 0.064(6) Uani 0.50 1 d PD
Cl3 Cl 0.0209(11) 0.5399(11) 1.0114(9) 0.214(5) Uiso 0.50 1 d PD
Cl4 Cl 0.083(3) 0.700(3) 1.035(2) 0.59(2) Uiso 0.50 1 d PD
C46 C 0.062(2) 0.6484(17) 0.9679(15) 0.102(8) Uiso 0.50 1 d PD
H46A H 0.0109 0.7009 0.9316 0.122 Uiso 0.50 1 calc PR
H46B H 0.1273 0.6387 0.9297 0.122 Uiso 0.50 1 calc PR

loop_
_atom_site_aniso_label
_atom_site_aniso_U_11
_atom_site_aniso_U_22
_atom_site_aniso_U_33
_atom_site_aniso_U_23
_atom_site_aniso_U_13
_atom_site_aniso_U_12
Rh1 0.0457(4) 0.0382(4) 0.0247(3) -0.0085(3) -0.0046(3) -0.0056(3)
Rh2 0.0396(4) 0.0395(4) 0.0240(3) -0.0030(3) -0.0051(3) -0.0088(3)
N1 0.037(4) 0.041(4) 0.032(3) -0.013(3) -0.003(3) -0.012(3)
N2 0.046(4) 0.039(4) 0.032(3) -0.010(3) -0.006(3) -0.014(3)
O1 0.065(4) 0.047(3) 0.030(3) -0.012(3) -0.013(3) -0.015(3)
O2 0.049(3) 0.039(3) 0.027(3) -0.003(2) -0.012(2) -0.011(3)
O3 0.051(4) 0.055(3) 0.025(3) -0.008(2) -0.008(2) -0.019(3)
O4 0.075(4) 0.043(3) 0.026(3) -0.001(2) -0.003(3) -0.029(3)
O5 0.085(6) 0.092(6) 0.149(8) -0.070(6) -0.051(5) 0.018(5)
O6 0.080(6) 0.114(6) 0.098(6) -0.040(5) -0.029(4) -0.028(5)
O7 0.115(7) 0.165(8) 0.065(5) -0.002(5) 0.006(5) -0.080(6)
F1 0.132(7) 0.175(8) 0.119(6) -0.099(6) -0.012(5) -0.059(6)
F2 0.212(10) 0.261(11) 0.105(6) -0.109(7) 0.074(6) -0.163(9)
F3 0.108(7) 0.181(9) 0.341(15) -0.191(11) -0.035(8) 0.036(7)
S1 0.0539(16) 0.0710(17) 0.0575(15) -0.0206(13) -0.0123(12) -0.0143(14)
S2 0.124(4) 0.270(6) 0.125(3) -0.130(4) -0.024(3) -0.001(4)
C1 0.048(5) 0.044(5) 0.023(4) -0.006(4) -0.003(3) -0.010(4)
C2 0.047(5) 0.028(4) 0.026(4) -0.008(3) 0.002(3) -0.010(4)
C3 0.035(4) 0.041(4) 0.022(4) -0.008(3) -0.001(3) -0.009(4)
C4 0.042(5) 0.036(4) 0.032(4) -0.010(3) -0.003(3) -0.009(4)
C5 0.085(7) 0.059(6) 0.033(5) -0.009(4) -0.002(4) -0.041(5)
C6 0.129(10) 0.064(6) 0.044(6) -0.007(5) -0.005(6) -0.060(7)
C7 0.124(10) 0.079(7) 0.049(6) -0.029(5) -0.004(6) -0.062(7)
C8 0.085(7) 0.061(6) 0.028(4) -0.014(4) -0.002(4) -0.036(5)
C9 0.044(5) 0.038(4) 0.030(4) -0.006(3) -0.004(3) -0.017(4)
C10 0.031(4) 0.041(4) 0.026(4) -0.007(3) -0.001(3) -0.008(4)
C11 0.040(5) 0.027(4) 0.027(4) -0.007(3) -0.008(3) -0.006(3)
C12 0.057(6) 0.038(5) 0.029(4) -0.006(4) -0.004(4) -0.014(4)
C13 0.080(7) 0.035(5) 0.029(4) -0.010(4) 0.001(4) -0.022(4)
C14 0.240(17) 0.073(7) 0.039(6) -0.015(5) -0.004(8) -0.095(9)
C15 0.34(2) 0.089(9) 0.052(7) -0.008(7) -0.014(10) -0.129(13)
C16 0.35(2) 0.113(11) 0.056(8) -0.023(7) -0.003(11) -0.157(14)
C17 0.210(15) 0.096(9) 0.036(5) -0.028(6) 0.012(7) -0.096(10)
C18 0.095(8) 0.047(5) 0.034(5) -0.012(4) 0.004(5) -0.038(5)
C19 0.038(5) 0.043(5) 0.049(5) -0.017(4) -0.010(4) -0.009(4)
C20 0.047(5) 0.041(5) 0.040(5) -0.012(4) -0.007(4) -0.010(4)
C21 0.041(5) 0.046(5) 0.048(5) -0.015(4) -0.011(4) -0.009(4)
C22 0.063(6) 0.044(5) 0.038(5) -0.018(4) -0.010(4) -0.009(5)
C23 0.083(8) 0.081(7) 0.028(4) -0.028(5) -0.003(5) -0.025(6)
C24 0.092(8) 0.047(6) 0.038(5) -0.017(4) 0.012(5) -0.013(6)
C25 0.063(7) 0.062(6) 0.042(5) -0.017(5) 0.013(5) 0.007(5)
C26 0.060(6) 0.073(7) 0.035(5) -0.019(5) 0.012(4) -0.021(5)
C27 0.080(7) 0.051(5) 0.019(4) -0.012(4) 0.003(4) -0.006(5)
C28 0.149(13) 0.175(13) 0.058(7) -0.048(8) -0.024(8) -0.065(11)
C29 0.180(14) 0.071(8) 0.066(7) -0.035(6) 0.020(8) -0.033(8)
C30 0.086(10) 0.144(12) 0.099(10) -0.010(9) -0.001(8) 0.048(9)
C31 0.077(8) 0.123(10) 0.091(9) -0.033(8) 0.017(7) -0.055(8)
C32 0.153(12) 0.060(7) 0.040(6) -0.006(5) -0.018(6) -0.006(7)
C33 0.094(8) 0.047(6) 0.038(5) -0.002(4) -0.031(5) -0.018(6)
C34 0.043(6) 0.075(7) 0.034(5) 0.013(5) -0.015(4) -0.014(5)
C35 0.057(6) 0.050(6) 0.040(5) -0.004(4) -0.015(4) 0.006(5)
C36 0.047(6) 0.051(6) 0.037(5) 0.010(4) -0.008(4) -0.010(4)
C37 0.065(7) 0.066(6) 0.022(4) -0.001(4) -0.007(4) 0.007(5)
C38 0.228(18) 0.099(10) 0.103(10) -0.015(8) -0.097(11) -0.051(11)
C39 0.044(7) 0.169(13) 0.096(9) 0.017(8) -0.014(6) -0.021(8)
C40 0.139(13) 0.070(8) 0.127(11) -0.046(8) -0.029(9) 0.047(8)
C41 0.088(9) 0.076(7) 0.078(8) 0.031(6) -0.036(6) -0.043(7)
C42 0.095(9) 0.128(10) 0.040(6) -0.013(6) 0.006(6) 0.021(8)
C43 0.072(9) 0.087(9) 0.102(10) -0.049(8) 0.003(7) -0.022(7)
O11 0.135(8) 0.108(7) 0.124(8) -0.046(6) 0.015(6) -0.023(6)
Cl1 0.339(10) 0.198(6) 0.181(6) -0.054(5) -0.008(6) -0.099(6)
Cl2 0.575(18) 0.426(13) 0.221(8) -0.128(8) -0.004(9) -0.325(13)
C45 0.072(14) 0.034(12) 0.087(14) -0.035(13) 0.005(11) -0.006(12)

loop_
_atom_type_symbol
_atom_type_description
_atom_type_scat_dispersion_real
_atom_type_scat_dispersion_imag
_atom_type_scat_source
C C 0.0033 0.0016 'International Tables Vol C Tables 4.2.6.8 and 6.1.1.4'
H H 0.0000 0.0000 'International Tables Vol C Tables 4.2.6.8 and 6.1.1.4'
N N 0.0061 0.0033 'International Tables Vol C Tables 4.2.6.8 and 6.1.1.4'
O O 0.0106 0.0060 'International Tables Vol C Tables 4.2.6.8 and 6.1.1.4'
F F 0.0171 0.0103 'International Tables Vol C Tables 4.2.6.8 and 6.1.1.4'
S S 0.1246 0.1234 'International Tables Vol C Tables 4.2.6.8 and 6.1.1.4'
Cl Cl 0.1484 0.1585 'International Tables Vol C Tables 4.2.6.8 and 6.1.1.4'
Rh Rh -1.1178 0.9187 'International Tables Vol C Tables 4.2.6.8 and 6.1.1.4'

loop_
_geom_angle_atom_site_label_1
_geom_angle_atom_site_label_2
_geom_angle_atom_site_label_3
_geom_angle
_geom_angle_site_symmetry_1
_geom_angle_site_symmetry_3
O1 Rh1 O2 85.8(2) . .
O1 Rh1 C25 107.2(3) . .
O2 Rh1 C25 107.5(4) . .
O1 Rh1 C24 93.9(3) . .
O2 Rh1 C24 144.6(4) . .
C25 Rh1 C24 39.1(4) . .
O1 Rh1 C27 154.4(3) . .
O2 Rh1 C27 119.7(3) . .
C25 Rh1 C27 65.3(3) . .
C24 Rh1 C27 64.5(3) . .
O1 Rh1 C23 116.0(3) . .
O2 Rh1 C23 158.1(3) . .
C25 Rh1 C23 65.8(4) . .
C24 Rh1 C23 38.9(4) . .
C27 Rh1 C23 38.5(3) . .
O1 Rh1 C26 145.4(3) . .
O2 Rh1 C26 96.6(3) . .
C25 Rh1 C26 39.2(3) . .
C24 Rh1 C26 64.7(4) . .
C27 Rh1 C26 38.3(3) . .
C23 Rh1 C26 64.7(4) . .
O1 Rh1 N1 86.1(2) . .
O2 Rh1 N1 84.1(2) . .
C25 Rh1 N1 162.7(3) . .
C24 Rh1 N1 131.3(4) . .
C27 Rh1 N1 97.9(3) . .
C23 Rh1 N1 98.6(3) . .
C26 Rh1 N1 128.5(3) . .
O4 Rh2 O3 85.0(2) . .
O4 Rh2 C36 103.0(3) . .
O3 Rh2 C36 163.4(3) . .
O4 Rh2 C34 122.8(3) . .
O3 Rh2 C34 98.3(3) . .
C36 Rh2 C34 65.1(3) . .
O4 Rh2 C33 160.3(3) . .
O3 Rh2 C33 102.4(3) . .
C36 Rh2 C33 65.5(4) . .
C34 Rh2 C33 38.5(3) . .
O4 Rh2 C37 138.1(3) . .
O3 Rh2 C37 136.8(3) . .
C36 Rh2 C37 38.2(3) . .
C34 Rh2 C37 64.2(3) . .
C33 Rh2 C37 39.0(4) . .
O4 Rh2 C35 95.5(3) . .
O3 Rh2 C35 127.3(3) . .
C36 Rh2 C35 38.3(3) . .
C34 Rh2 C35 39.4(3) . .
C33 Rh2 C35 65.4(3) . .
C37 Rh2 C35 63.9(3) . .
O4 Rh2 N2 87.6(2) . 2_765
O3 Rh2 N2 85.2(2) . 2_765
C36 Rh2 N2 109.5(3) . 2_765
C34 Rh2 N2 149.5(3) . 2_765
C33 Rh2 N2 111.1(3) . 2_765
C37 Rh2 N2 92.7(3) . 2_765
C35 Rh2 N2 147.5(3) . 2_765
C19 N1 C22 116.1(7) . .
C19 N1 Rh1 121.4(5) . .
C22 N1 Rh1 122.0(5) . .
C21 N2 C20 118.0(7) . .
C21 N2 Rh2 120.2(5) . 2_765
C20 N2 Rh2 121.1(5) . 2_765
C1 O1 Rh1 129.4(5) . .
C3 O2 Rh1 129.0(5) . .
C10 O3 Rh2 130.0(5) . .
C12 O4 Rh2 131.0(5) . .
O7 S1 O6 116.5(5) . .
O7 S1 O5 112.6(6) . .
O6 S1 O5 114.0(5) . .
O7 S1 C43 103.8(6) . .
O6 S1 C43 104.6(5) . .
O5 S1 C43 103.4(6) . .
O10 S2 O8 125.0(9) . .
O10 S2 O9 113.8(9) . .
O8 S2 O9 110.9(8) . .
O10 S2 C44 101.6(8) . .
O8 S2 C44 105.3(7) . .
O9 S2 C44 94.2(7) . .
O1 C1 C2 127.7(7) . .
O1 C1 C18 112.6(7) . .
C2 C1 C18 119.7(6) . .
C1 C2 C3 120.0(6) . .
C1 C2 C11 119.2(6) . .
C3 C2 C11 120.8(6) . .
O2 C3 C2 127.3(7) . .
O2 C3 C4 113.0(6) . .
C2 C3 C4 119.8(6) . .
C5 C4 C9 117.9(7) . .
C5 C4 C3 121.5(7) . .
C9 C4 C3 120.4(7) . .
C6 C5 C4 121.4(8) . .
C5 C6 C7 119.8(8) . .
C8 C7 C6 120.2(8) . .
C7 C8 C9 121.4(8) . .
C8 C9 C4 119.2(7) . .
C8 C9 C10 121.1(7) . .
C4 C9 C10 119.7(7) . .
O3 C10 C11 126.6(7) . .
O3 C10 C9 113.3(7) . .
C11 C10 C9 120.1(6) . .
C12 C11 C10 120.8(6) . .
C12 C11 C2 119.9(6) . .
C10 C11 C2 119.2(6) . .
O4 C12 C11 125.5(7) . .
O4 C12 C13 114.2(7) . .
C11 C12 C13 120.3(7) . .
C14 C13 C18 118.4(8) . .
C14 C13 C12 120.6(7) . .
C18 C13 C12 121.0(7) . .
C15 C14 C13 121.5(9) . .
C14 C15 C16 120.2(10) . .
C17 C16 C15 119.2(10) . .
C16 C17 C18 119.7(9) . .
C13 C18 C17 120.9(8) . .
C13 C18 C1 119.2(7) . .
C17 C18 C1 120.0(8) . .
N1 C19 C20 121.8(8) . .
N2 C20 C19 121.3(8) . .
N2 C21 C22 120.1(8) . .
N1 C22 C21 122.4(8) . .
C27 C23 C24 106.8(9) . .
C27 C23 C28 127.5(10) . .
C24 C23 C28 125.7(10) . .
C27 C23 Rh1 70.3(5) . .
C24 C23 Rh1 70.0(5) . .
C28 C23 Rh1 124.5(7) . .
C25 C24 C23 108.5(8) . .
C25 C24 C29 126.3(10) . .
C23 C24 C29 125.0(11) . .
C25 C24 Rh1 69.1(5) . .
C23 C24 Rh1 71.1(5) . .
C29 C24 Rh1 122.6(6) . .
C24 C25 C26 107.4(9) . .
C24 C25 C30 123.5(11) . .
C26 C25 C30 128.7(12) . .
C24 C25 Rh1 71.7(5) . .
C26 C25 Rh1 72.3(5) . .
C30 C25 Rh1 127.5(7) . .
C27 C26 C25 107.7(9) . .
C27 C26 C31 127.6(9) . .
C25 C26 C31 124.3(10) . .
C27 C26 Rh1 70.3(5) . .
C25 C26 Rh1 68.5(5) . .
C31 C26 Rh1 121.5(6) . .
C26 C27 C23 109.4(8) . .
C26 C27 C32 124.2(9) . .
C23 C27 C32 126.2(10) . .
C26 C27 Rh1 71.4(5) . .
C23 C27 Rh1 71.2(5) . .
C32 C27 Rh1 127.8(6) . .
C34 C33 C37 106.4(8) . .
C34 C33 C38 125.6(11) . .
C37 C33 C38 127.8(11) . .
C34 C33 Rh2 70.4(5) . .
C37 C33 Rh2 71.0(5) . .
C38 C33 Rh2 126.5(7) . .
C33 C34 C35 108.8(8) . .
C33 C34 C39 125.6(11) . .
C35 C34 C39 125.5(11) . .
C33 C34 Rh2 71.1(5) . .
C35 C34 Rh2 71.3(5) . .
C39 C34 Rh2 125.9(6) . .
C36 C35 C34 106.5(8) . .
C36 C35 C40 127.5(10) . .
C34 C35 C40 126.0(10) . .
C36 C35 Rh2 69.0(5) . .
C34 C35 Rh2 69.3(5) . .
C40 C35 Rh2 125.1(7) . .
C37 C36 C35 109.2(8) . .
C37 C36 C41 127.2(9) . .
C35 C36 C41 123.4(10) . .
C37 C36 Rh2 72.5(5) . .
C35 C36 Rh2 72.6(5) . .
C41 C36 Rh2 125.6(6) . .
C36 C37 C33 108.9(8) . .
C36 C37 C42 126.1(10) . .
C33 C37 C42 125.0(11) . .
C36 C37 Rh2 69.3(5) . .
C33 C37 Rh2 70.0(5) . .
C42 C37 Rh2 126.0(6) . .
F3 C43 F1 107.2(11) . .
F3 C43 F2 103.5(11) . .
F1 C43 F2 109.3(11) . .
F3 C43 S1 113.1(10) . .
F1 C43 S1 113.8(8) . .
F2 C43 S1 109.5(8) . .
F5 C44 F4 102.6(11) . .
F5 C44 F6 104.9(11) . .
F4 C44 F6 102.3(11) . .
F5 C44 S2 112.1(9) . .
F4 C44 S2 117.2(12) . .
F6 C44 S2 116.1(10) . .
C45 C45 Cl2 120(2) 2_655 .
C45 C45 Cl1 132(2) 2_655 .
Cl2 C45 Cl1 107.2(8) . .
Cl3 Cl3 C46 140.0(18) 2_567 .
Cl3 C46 Cl4 115(2) . .

loop_
_geom_bond_atom_site_label_1
_geom_bond_atom_site_label_2
_geom_bond_distance
_geom_bond_site_symmetry_2
Rh1 O1 2.047(5) .
Rh1 O2 2.051(5) .
Rh1 C25 2.106(8) .
Rh1 C24 2.141(9) .
Rh1 C27 2.143(8) .
Rh1 C23 2.154(8) .
Rh1 C26 2.157(8) .
Rh1 N1 2.161(6) .
Rh2 O4 2.051(5) .
Rh2 O3 2.068(5) .
Rh2 C36 2.108(8) .
Rh2 C34 2.127(8) .
Rh2 C33 2.136(9) .
Rh2 C37 2.150(8) .
Rh2 C35 2.154(8) .
Rh2 N2 2.160(6) 2_765
N1 C19 1.328(9) .
N1 C22 1.331(10) .
N2 C21 1.317(9) .
N2 C20 1.329(10) .
N2 Rh2 2.160(6) 2_765
O1 C1 1.286(8) .
O2 C3 1.296(8) .
O3 C10 1.285(8) .
O4 C12 1.308(8) .
O5 S1 1.429(7) .
O6 S1 1.428(7) .
O7 S1 1.411(7) .
O8 S2 1.408(8) .
O9 S2 1.493(8) .
O10 S2 1.380(8) .
F1 C43 1.294(13) .
F2 C43 1.333(13) .
F3 C43 1.270(14) .
F4 C44 1.318(9) .
F5 C44 1.317(9) .
F6 C44 1.336(9) .
S1 C43 1.795(11) .
S2 C44 1.763(11) .
C1 C2 1.410(10) .
C1 C18 1.495(10) .
C2 C3 1.414(10) .
C2 C11 1.457(9) .
C3 C4 1.463(10) .
C4 C5 1.404(10) .
C4 C9 1.415(10) .
C5 C6 1.359(12) .
C6 C7 1.412(12) .
C7 C8 1.333(11) .
C8 C9 1.404(11) .
C9 C10 1.466(10) .
C10 C11 1.433(10) .
C11 C12 1.420(10) .
C12 C13 1.438(11) .
C13 C14 1.383(11) .
C13 C18 1.384(10) .
C14 C15 1.358(14) .
C15 C16 1.402(15) .
C16 C17 1.377(14) .
C17 C18 1.394(12) .
C19 C20 1.363(10) .
C21 C22 1.379(11) .
C23 C27 1.416(12) .
C23 C24 1.430(13) .
C23 C28 1.512(14) .
C24 C25 1.422(14) .
C24 C29 1.520(13) .
C25 C26 1.430(12) .
C25 C30 1.449(14) .
C26 C27 1.410(13) .
C26 C31 1.525(13) .
C27 C32 1.512(11) .
C33 C34 1.407(13) .
C33 C37 1.429(13) .
C33 C38 1.468(14) .
C34 C35 1.444(13) .
C34 C39 1.490(13) .
C35 C36 1.401(12) .
C35 C40 1.495(13) .
C36 C37 1.394(12) .
C36 C41 1.516(12) .
C37 C42 1.504(12) .
Cl1 C45 1.718(14) .
Cl2 C45 1.715(15) .
C45 C45 0.96(3) 2_655
Cl3 Cl3 1.50(2) 2_567
Cl3 C46 1.507(16) .
Cl4 C46 1.623(18) .
